data_7011139
loop_
_publ_author_name
'Armstrong, David R.'
'Ball, Sarah C.'
'Barr, Donald'
'Clegg, William'
'Linton, David J.'
'Kerr, Lesley C.'
'Moncrieff, David'
'Raithby, Paul R.'
'Singer, Robert J.'
'Snaith, Ronald'
'Stalke, Dietmar'
'Wheatley, Andrew E. H.'
'Wright, Dominic S.'

_publ_section_title
;
 A solid state and theoretical study of the solvent effects controlling
 the mono- and di-lithiation of aromatic primary amines
;
_journal_issue 12
_journal_name_full 'Journal of the Chemical Society, Dalton Transactions'
_journal_page_first 2505
_journal_paper_doi 10.1039/b107970k
_journal_year 2002
_chemical_formula_sum 'C112 H154 Li20 N10 O10.5'
_chemical_formula_weight 1947.28
_chemical_name_systematic
; 
? 
;
_space_group_IT_number 2
_symmetry_cell_setting triclinic
_symmetry_space_group_name_Hall '-P 1'
_symmetry_space_group_name_H-M 'P -1'
_atom_sites_solution_hydrogens geom
_atom_sites_solution_primary direct
_atom_sites_solution_secondary difmap
_audit_creation_method SHELXL
_cell_angle_alpha 111.47(5)
_cell_angle_beta 105.16(5)
_cell_angle_gamma 65.89(4)
_cell_formula_units_Z 1
_cell_length_a 14.854(9)
_cell_length_b 17.152(9)
_cell_length_c 14.186(9)
_cell_measurement_reflns_used 25
_cell_measurement_temperature 293(2)
_cell_measurement_theta_max 15
_cell_measurement_theta_min 10
_cell_volume 3043(3)
_computing_cell_refinement 'Rigaku cntl software'
_computing_data_collection 'Rigaku cntl software'
_computing_data_reduction TeXsan
_computing_molecular_graphics 'SHELXTL-PLUS (Sheldrick, 1991)'
_computing_publication_material 'SHELXL-97 (Sheldrick, 1997)'
_computing_structure_refinement 'SHELXL-97 (Sheldrick, 1997)'
_computing_structure_solution 'SHELXS-86 (Sheldrick, 1990)'
_diffrn_ambient_temperature 293(2)
_diffrn_measurement_device AFC7R
_diffrn_measurement_method omega/2theta
_diffrn_radiation_monochromator graphite
_diffrn_radiation_source 'fine-focus sealed tube'
_diffrn_radiation_type MoK\a
_diffrn_radiation_wavelength 0.71069
_diffrn_reflns_av_R_equivalents 0.0557
_diffrn_reflns_av_sigmaI/netI 0.0758
_diffrn_reflns_limit_h_max 14
_diffrn_reflns_limit_h_min -14
_diffrn_reflns_limit_k_max 16
_diffrn_reflns_limit_k_min -16
_diffrn_reflns_limit_l_max 13
_diffrn_reflns_limit_l_min -13
_diffrn_reflns_number 9896
_diffrn_reflns_theta_max 20.00
_diffrn_reflns_theta_min 2.61
_diffrn_standards_decay_% 0.04%
_diffrn_standards_interval_count 200
_diffrn_standards_number 3
_exptl_absorpt_coefficient_mu 0.065
_exptl_absorpt_correction_type none
_exptl_crystal_colour yellow
_exptl_crystal_density_diffrn 1.065
_exptl_crystal_description Block
_exptl_crystal_F_000 1044
_exptl_crystal_size_max 0.70
_exptl_crystal_size_mid 0.50
_exptl_crystal_size_min 0.35
_refine_diff_density_max 0.638
_refine_diff_density_min -0.246
_refine_diff_density_rms 0.070
_refine_ls_extinction_method none
_refine_ls_goodness_of_fit_all 1.038
_refine_ls_goodness_of_fit_obs 1.168
_refine_ls_matrix_type full
_refine_ls_number_parameters 631
_refine_ls_number_reflns 5492
_refine_ls_number_restraints 29
_refine_ls_restrained_S_all 1.105
_refine_ls_restrained_S_obs 1.164
_refine_ls_R_factor_all 0.1660
_refine_ls_R_factor_obs 0.1121
_refine_ls_shift/esd_max -0.601
_refine_ls_shift/esd_mean 0.054
_refine_ls_structure_factor_coef Fsqd
_refine_ls_weighting_scheme
;
calc w3D1/[\s^2^(Fo^2^)+(0.2490P)^2^+2.0267P] where 
P3D(Fo^2^+2Fc^2^)/3
;
_refine_ls_wR_factor_all 0.3913
_refine_ls_wR_factor_obs 0.3197
_reflns_number_observed 3469
_reflns_number_total 5652
_reflns_observed_criterion >2sigma(I)
_cod_data_source_file b107970k.txt
_cod_data_source_block rs9702
_cod_depositor_comments
;
The following automatic conversions were performed:
'_symmetry_cell_setting' value 'Triclinic' changed to 'triclinic'
according to '/home/saulius/struct/CIF-dictionaries/cif_core.dic'
dictionary named 'cif_core.dic' version 2.4.1 from 2010-06-29.

Automatic conversion script
Id: cif_fix_enum 1527 2010-12-29 10:47:43Z saulius 
;
_cod_original_cell_volume 3043.1(31)
_cod_original_sg_symbol_H-M P-1
_cod_original_formula_sum 'C112 H154 Li20 N10 O10.50'
_cod_database_code 7011139

loop_
_symmetry_equiv_pos_as_xyz
'x, y, z'
'-x, -y, -z'

loop_
_atom_site_aniso_label
_atom_site_aniso_U_11
_atom_site_aniso_U_22
_atom_site_aniso_U_33
_atom_site_aniso_U_23
_atom_site_aniso_U_13
_atom_site_aniso_U_12
Li1 0.063(8) 0.057(7) 0.059(8) 0.017(6) 0.009(6) -0.013(6)
N1 0.047(3) 0.065(4) 0.052(4) 0.026(3) -0.002(3) -0.028(3)
C1 0.046(5) 0.062(5) 0.041(4) 0.018(4) 0.000(4) -0.022(4)
Li2 0.051(7) 0.063(7) 0.047(7) 0.023(6) -0.004(5) -0.031(6)
N2 0.048(4) 0.071(4) 0.056(4) 0.026(3) 0.006(3) -0.027(3)
C2 0.053(5) 0.105(6) 0.069(5) 0.027(5) -0.003(4) -0.041(4)
Li3 0.071(8) 0.066(8) 0.066(8) 0.021(6) 0.010(7) -0.027(7)
N3 0.051(3) 0.056(4) 0.058(4) 0.020(3) -0.002(3) -0.024(3)
C3 0.057(6) 0.140(9) 0.090(7) 0.035(7) -0.013(6) -0.042(6)
Li4 0.056(7) 0.078(8) 0.072(8) 0.031(7) 0.003(6) -0.032(6)
N4 0.057(4) 0.077(4) 0.050(4) 0.019(3) 0.001(3) -0.033(3)
C4 0.079(7) 0.097(7) 0.073(7) 0.029(5) -0.020(6) -0.010(5)
Li5 0.067(8) 0.076(8) 0.067(8) 0.024(7) 0.010(6) -0.038(7)
N5 0.053(4) 0.068(4) 0.058(4) 0.027(3) 0.000(3) -0.037(3)
C5 0.094(7) 0.082(6) 0.051(5) 0.028(4) -0.005(5) -0.028(5)
C6 0.065(5) 0.067(5) 0.055(5) 0.025(4) 0.001(4) -0.029(4)
Li6 0.124(13) 0.105(12) 0.086(11) 0.012(9) 0.000(9) -0.070(10)
Li7 0.057(7) 0.083(8) 0.048(7) 0.013(6) 0.001(6) -0.032(6)
C7 0.129(9) 0.182(12) 0.087(8) 0.055(8) -0.049(7) -0.013(8)
Li8 0.046(7) 0.081(8) 0.060(7) 0.026(6) -0.001(6) -0.030(6)
C8 0.060(5) 0.076(5) 0.064(5) 0.030(4) 0.016(4) -0.029(4)
Li9 0.057(7) 0.079(8) 0.060(8) 0.029(7) 0.008(6) -0.027(6)
C9 0.052(5) 0.091(6) 0.075(5) 0.033(5) 0.001(4) -0.043(4)
Li10 0.069(8) 0.096(10) 0.080(9) 0.041(8) -0.009(7) -0.040(8)
C10 0.063(6) 0.100(7) 0.137(9) 0.050(7) 0.002(6) -0.040(5)
C11 0.070(7) 0.118(9) 0.171(11) 0.060(9) 0.056(8) -0.022(7)
C12 0.110(9) 0.093(7) 0.116(8) 0.022(6) 0.056(7) -0.023(7)
C13 0.086(6) 0.096(6) 0.079(6) 0.019(5) 0.039(5) -0.044(5)
C14 0.090(8) 0.204(14) 0.315(20) 0.108(14) 0.090(11) -0.040(9)
C15 0.054(5) 0.066(6) 0.057(5) 0.027(4) 0.000(4) -0.026(4)
C16 0.076(5) 0.075(6) 0.074(6) 0.027(5) 0.002(4) -0.038(5)
C17 0.106(8) 0.080(8) 0.093(7) 0.033(6) -0.017(6) -0.047(6)
C18 0.106(8) 0.073(7) 0.075(7) 0.011(6) -0.019(6) -0.029(6)
C19 0.079(6) 0.078(7) 0.070(6) 0.010(5) 0.007(5) -0.019(5)
C20 0.061(5) 0.079(6) 0.078(6) 0.026(5) 0.005(5) -0.032(4)
C21 0.171(11) 0.077(7) 0.099(8) -0.019(6) -0.010(8) -0.023(7)
C22 0.062(5) 0.072(6) 0.060(6) 0.022(5) -0.002(4) -0.033(5)
C23 0.108(7) 0.089(6) 0.057(6) 0.032(5) -0.009(5) -0.050(5)
C24 0.163(11) 0.122(10) 0.059(7) 0.038(6) -0.001(7) -0.072(9)
C25 0.145(10) 0.118(9) 0.068(7) 0.009(7) 0.040(7) -0.066(8)
C26 0.104(7) 0.095(7) 0.084(7) 0.007(6) 0.029(6) -0.039(6)
C27 0.082(6) 0.082(6) 0.061(6) 0.020(5) 0.000(5) -0.032(5)
C28 0.297(19) 0.215(15) 0.128(10) 0.009(10) 0.108(12) -0.154(14)
C29 0.055(5) 0.074(5) 0.071(5) 0.034(4) 0.006(4) -0.027(4)
C30 0.057(5) 0.087(6) 0.111(7) 0.040(5) -0.009(5) -0.039(5)
C31 0.078(7) 0.100(8) 0.199(12) 0.032(8) 0.010(7) -0.068(7)
C32 0.109(10) 0.093(8) 0.248(16) 0.058(10) 0.048(10) -0.055(8)
C33 0.133(10) 0.102(8) 0.205(13) 0.094(8) 0.059(10) -0.032(8)
C34 0.076(6) 0.104(7) 0.117(8) 0.073(6) 0.007(5) -0.029(5)
C35 0.226(16) 0.125(10) 0.411(27) 0.057(14) 0.142(18) -0.101(11)
O101 0.105(22) 0.123(13) 0.175(23) -0.019(12) 0.069(19) -0.078(12)
O102 0.073(20) 0.102(13) 0.165(17) 0.043(12) -0.021(16) -0.067(11)
O201 0.123(5) 0.159(6) 0.094(5) 0.032(4) -0.035(4) -0.093(5)
O301 0.068(3) 0.107(4) 0.107(4) 0.058(4) -0.006(3) -0.039(3)
O401 0.073(3) 0.069(3) 0.069(3) 0.024(3) 0.011(3) -0.027(3)
O501 0.100(4) 0.104(4) 0.085(4) 0.043(3) 0.016(3) -0.052(3)

loop_
_atom_site_label
_atom_site_type_symbol
_atom_site_fract_x
_atom_site_fract_y
_atom_site_fract_z
_atom_site_U_iso_or_equiv
_atom_site_thermal_displace_type
_atom_site_occupancy
_atom_site_calc_flag
_atom_site_refinement_flags
_atom_site_disorder_group
Li1 Li 0.6917(9) 0.4050(8) 0.9895(9) 0.062(3) Uani 1 d . .
N1 N 0.5930(4) 0.4845(4) 1.0973(4) 0.051(2) Uani 1 d . .
C1 C 0.6651(5) 0.4601(4) 1.1713(5) 0.049(2) Uani 1 d . .
Li2 Li 0.4524(8) 0.4736(7) 1.0316(8) 0.050(3) Uani 1 d . .
N2 N 0.6394(4) 0.4395(4) 0.8589(4) 0.054(2) Uani 1 d . .
C2 C 0.7648(5) 0.4584(5) 1.1804(6) 0.073(2) Uani 1 d . .
H2A H 0.7799 0.4758 1.1333 0.087 Uiso 1 calc R .
Li3 Li 0.5651(9) 0.2614(8) 0.9021(9) 0.066(3) Uani 1 d . .
N3 N 0.7042(4) 0.2798(4) 0.9684(4) 0.054(2) Uani 1 d . .
C3 C 0.8395(6) 0.4315(7) 1.2571(8) 0.097(3) Uani 1 d . .
H3A H 0.9024 0.4318 1.2589 0.117 Uiso 1 calc R .
Li4 Li 0.4142(9) 0.3858(8) 0.8727(10) 0.064(3) Uani 1 d . .
N4 N 0.5098(4) 0.2994(4) 0.7737(5) 0.059(2) Uani 1 d . .
C4 C 0.8245(8) 0.4049(6) 1.3293(7) 0.095(3) Uani 1 d . .
Li5 Li 0.6101(9) 0.5722(8) 0.8745(9) 0.064(3) Uani 1 d . .
N5 N 0.5361(4) 0.6517(4) 0.9965(4) 0.053(2) Uani 1 d . .
C5 C 0.7304(7) 0.4036(5) 1.3220(6) 0.077(2) Uani 1 d . .
H5A H 0.7168 0.3860 1.3699 0.093 Uiso 1 calc R .
C6 C 0.6564(5) 0.4280(5) 1.2450(5) 0.060(2) Uani 1 d . .
H6A H 0.5957 0.4227 1.2418 0.071 Uiso 1 calc R .
Li6 Li 0.4415(13) 0.2101(11) 0.7025(12) 0.102(5) Uani 1 d D .
Li7 Li 0.5112(8) 0.4284(8) 0.7998(9) 0.063(3) Uani 1 d . .
C7 C 0.9112(8) 0.3759(9) 1.4133(8) 0.155(5) Uani 1 d . .
H7A H 0.8878 0.3594 1.4577 0.233 Uiso 1 calc R .
H7B H 0.9344 0.4246 1.4524 0.233 Uiso 1 calc R .
H7C H 0.9648 0.3257 1.3815 0.233 Uiso 1 calc R .
Li8 Li 0.6025(8) 0.3496(8) 1.0638(9) 0.060(3) Uani 1 d . .
C8 C 0.7297(6) 0.4288(5) 0.8425(6) 0.060(2) Uani 1 d . .
Li9 Li 0.6596(8) 0.3063(8) 0.8254(9) 0.061(3) Uani 1 d . .
C9 C 0.7873(5) 0.4808(5) 0.9099(6) 0.066(2) Uani 1 d . .
H9A H 0.7617 0.5239 0.9684 0.079 Uiso 1 calc R .
Li10 Li 0.8271(9) 0.2635(9) 1.0728(10) 0.077(4) Uani 1 d . .
C10 C 0.8800(7) 0.4705(7) 0.8930(9) 0.094(3) Uani 1 d . .
H10A H 0.9142 0.5065 0.9405 0.112 Uiso 1 calc R .
C11 C 0.9224(7) 0.4093(9) 0.8091(12) 0.110(4) Uani 1 d . .
C12 C 0.8696(9) 0.3562(7) 0.7403(9) 0.105(3) Uani 1 d . .
H12A H 0.8977 0.3130 0.6831 0.126 Uiso 1 calc R .
C13 C 0.7768(6) 0.3658(6) 0.7542(7) 0.079(2) Uani 1 d . .
H13A H 0.7434 0.3301 0.7048 0.095 Uiso 1 calc R .
C14 C 1.0242(8) 0.3990(10) 0.7871(13) 0.184(7) Uani 1 d . .
H14A H 1.0407 0.3522 0.7246 0.276 Uiso 1 calc R .
H14B H 1.0747 0.3844 0.8423 0.276 Uiso 1 calc R .
H14C H 1.0204 0.4541 0.7806 0.276 Uiso 1 calc R .
C15 C 0.7433(5) 0.1941(5) 0.9119(6) 0.056(2) Uani 1 d . .
C16 C 0.7154(6) 0.1230(6) 0.9083(6) 0.071(2) Uani 1 d . .
H16A H 0.6718 0.1354 0.9528 0.085 Uiso 1 calc R .
C17 C 0.7474(8) 0.0383(7) 0.8451(8) 0.091(3) Uani 1 d . .
H17A H 0.7250 -0.0042 0.8475 0.110 Uiso 1 calc R .
C18 C 0.8138(8) 0.0141(6) 0.7761(8) 0.095(3) Uani 1 d . .
C19 C 0.8464(6) 0.0786(7) 0.7792(7) 0.083(3) Uani 1 d . .
H19A H 0.8920 0.0645 0.7361 0.099 Uiso 1 calc R .
C20 C 0.8144(6) 0.1633(6) 0.8436(6) 0.070(2) Uani 1 d . .
H20A H 0.8407 0.2038 0.8429 0.084 Uiso 1 calc R .
C21 C 0.8449(9) -0.0791(6) 0.7001(8) 0.142(5) Uani 1 d . .
H21A H 0.8143 -0.1146 0.7103 0.214 Uiso 1 calc R .
H21B H 0.9159 -0.1069 0.7104 0.214 Uiso 1 calc R .
H21C H 0.8239 -0.0746 0.6317 0.214 Uiso 1 calc R .
C22 C 0.5393(6) 0.2757(5) 0.6811(6) 0.063(2) Uani 1 d . .
C23 C 0.5028(7) 0.3304(6) 0.6154(7) 0.080(3) Uani 1 d . .
H23A H 0.4498 0.3839 0.6322 0.097 Uiso 1 calc R .
C24 C 0.5429(10) 0.3073(9) 0.5268(8) 0.107(3) Uani 1 d . .
H24A H 0.5159 0.3459 0.4865 0.129 Uiso 1 calc R .
C25 C 0.6197(10) 0.2312(10) 0.4971(8) 0.103(3) Uani 1 d . .
C26 C 0.6536(7) 0.1722(7) 0.5523(8) 0.095(3) Uani 1 d . .
H26A H 0.7029 0.1171 0.5303 0.114 Uiso 1 calc R .
C27 C 0.6149(6) 0.1937(6) 0.6413(7) 0.076(2) Uani 1 d . .
H27A H 0.6400 0.1517 0.6772 0.091 Uiso 1 calc R .
C28 C 0.6654(13) 0.2080(10) 0.4001(10) 0.187(7) Uani 1 d . .
H28A H 0.6332 0.2564 0.3704 0.281 Uiso 1 calc R .
H28B H 0.6561 0.1546 0.3518 0.281 Uiso 1 calc R .
H28C H 0.7352 0.1986 0.4178 0.281 Uiso 1 calc R .
C29 C 0.5706(5) 0.7156(5) 1.0074(6) 0.062(2) Uani 1 d . .
C30 C 0.6618(6) 0.7239(6) 1.0698(7) 0.081(3) Uani 1 d . .
H30A H 0.6982 0.6832 1.1067 0.097 Uiso 1 calc R .
C31 C 0.6984(7) 0.7883(8) 1.0782(10) 0.119(4) Uani 1 d . .
H31A H 0.7577 0.7894 1.1204 0.142 Uiso 1 calc R .
C32 C 0.6510(11) 0.8502(8) 1.0272(13) 0.136(5) Uani 1 d . .
C33 C 0.5623(10) 0.8479(7) 0.9646(11) 0.127(4) Uani 1 d . .
H33A H 0.5290 0.8892 0.9281 0.153 Uiso 1 calc R .
C34 C 0.5231(6) 0.7849(6) 0.9561(7) 0.089(3) Uani 1 d . .
H34A H 0.4626 0.7868 0.9149 0.106 Uiso 1 calc R .
C35 C 0.6928(12) 0.9223(9) 1.0374(16) 0.226(9) Uani 1 d . .
H35A H 0.6490 0.9598 0.9957 0.339 Uiso 1 calc R .
H35B H 0.7575 0.8940 1.0154 0.339 Uiso 1 calc R .
H35C H 0.6979 0.9581 1.1075 0.339 Uiso 1 calc R .
O101 O 0.4848(21) 0.0849(12) 0.6936(27) 0.129(10) Uani 0.559(14) d PDU 1
C102 C 0.4716(23) 0.0544(21) 0.7775(23) 0.171(4) Uiso 0.559(14) d PU 1
O102 O 0.4459(23) 0.0908(16) 0.6755(36) 0.107(10) Uani 0.441(14) d PDU 2
C103 C 0.4690(27) -0.0395(22) 0.7130(27) 0.171(4) Uiso 0.559(14) d PU 1
C104 C 0.5416(23) -0.0729(20) 0.6601(26) 0.171(4) Uiso 0.559(14) d PU 1
C105 C 0.5430(25) 0.0023(22) 0.6194(25) 0.171(4) Uiso 0.559(14) d PU 1
C112 C 0.5460(38) 0.0281(34) 0.6759(36) 0.171(4) Uiso 0.441(14) d PU 2
C113 C 0.5325(31) -0.0359(28) 0.7450(33) 0.171(4) Uiso 0.441(14) d PU 2
C114 C 0.4087(32) -0.0047(29) 0.7106(32) 0.171(4) Uiso 0.441(14) d PU 2
C115 C 0.3724(28) 0.0577(25) 0.6576(27) 0.171(4) Uiso 0.441(14) d PU 2
O201 O 0.3143(5) 0.2496(5) 0.6243(5) 0.122(2) Uani 1 d GD .
C202 C 0.3042(10) 0.2141(8) 0.5132(7) 0.160(4) Uiso 0.671(10) d PGD 1
C203 C 0.2249(11) 0.2824(11) 0.4713(10) 0.160(4) Uiso 0.671(10) d PGD 1
C204 C 0.1860(11) 0.3600(9) 0.5566(12) 0.160(4) Uiso 0.671(10) d PGD 1
C205 C 0.2413(10) 0.3397(7) 0.6512(8) 0.160(4) Uiso 0.671(10) d PGD 1
C212 C 0.2929(25) 0.3290(22) 0.5893(32) 0.160(4) Uiso 0.329(10) d PD 2
C213 C 0.1993(27) 0.3408(23) 0.5217(29) 0.160(4) Uiso 0.329(10) d PD 2
C214 C 0.1560(19) 0.2829(25) 0.5349(30) 0.160(4) Uiso 0.329(10) d PD 2
C215 C 0.2393(23) 0.2112(21) 0.5698(30) 0.160(4) Uiso 0.329(10) d PD 2
O301 O 0.9578(4) 0.2576(4) 1.0621(4) 0.087(2) Uani 1 d . .
C302 C 1.0445(7) 0.2318(6) 1.1361(8) 0.102(3) Uiso 1 d . .
C303 C 1.1000(14) 0.2949(13) 1.1593(17) 0.101(3) Uiso 0.61(2) d P 1
C304 C 1.0544(14) 0.3374(15) 1.0672(16) 0.101(3) Uiso 0.61(2) d P 1
C305 C 0.9884(15) 0.2725(14) 0.9799(16) 0.101(3) Uiso 0.61(2) d P 1
C313 C 1.1169(21) 0.2740(19) 1.1087(26) 0.101(3) Uiso 0.39(2) d P 2
C314 C 1.0799(20) 0.2906(21) 1.0140(25) 0.101(3) Uiso 0.39(2) d P 2
C315 C 0.9741(23) 0.3059(20) 1.0086(24) 0.101(3) Uiso 0.39(2) d P 2
O401 O 0.8675(4) 0.1730(3) 1.1407(4) 0.0680(15) Uani 1 d . .
C402 C 0.8208(14) 0.1704(12) 1.2169(14) 0.078(3) Uiso 0.58(2) d P 1
C403 C 0.8640(17) 0.0682(10) 1.2131(13) 0.078(3) Uiso 0.58(2) d P 1
C404 C 0.8902(6) 0.0196(6) 1.1073(7) 0.087(3) Uiso 1 d . .
C405 C 0.9282(6) 0.0820(5) 1.0870(6) 0.071(2) Uiso 1 d . .
C412 C 0.7893(19) 0.1708(16) 1.1885(20) 0.078(3) Uiso 0.42(2) d P 2
C413 C 0.8099(23) 0.0826(14) 1.1851(18) 0.078(3) Uiso 0.42(2) d P 2
O501 O 0.5987(4) 0.5980(4) 0.7482(4) 0.085(2) Uani 1 d . .
C502 C 0.6648(12) 0.6391(11) 0.7452(14) 0.097(3) Uiso 0.71(2) d P 1
C503 C 0.7391(12) 0.5691(11) 0.6772(11) 0.097(3) Uiso 0.71(2) d P 1
C504 C 0.6789(11) 0.5085(12) 0.5952(12) 0.097(3) Uiso 0.71(2) d P 1
C505 C 0.5919(7) 0.5273(7) 0.6505(8) 0.099(3) Uiso 1 d . .
C512 C 0.6287(29) 0.6699(25) 0.7443(31) 0.097(3) Uiso 0.29(2) d P 2
C513 C 0.6903(28) 0.6262(28) 0.6677(29) 0.097(3) Uiso 0.29(2) d P 2
C514 C 0.6781(29) 0.5530(30) 0.6124(30) 0.097(3) Uiso 0.29(2) d P 2
C601 C 0.0290(25) 0.1080(20) 0.6631(22) 0.110(13) Uiso 0.25 d PG .
C602 C 0.0946(24) 0.1336(23) 0.5694(28) 0.138(16) Uiso 0.25 d PG .
C603 C 0.0068(23) 0.1343(19) 0.5245(21) 0.095(11) Uiso 0.25 d PG .
C604 C 0.1084(23) 0.1174(22) 0.6550(26) 0.131(15) Uiso 0.25 d PG .
0601 O -0.0338(18) 0.1184(18) 0.5824(24) 0.141(10) Uiso 0.25 d PG .

loop_
_atom_type_symbol
_atom_type_description
_atom_type_scat_dispersion_real
_atom_type_scat_dispersion_imag
_atom_type_scat_source
C C 0.0033 0.0016 'International Tables Vol C Tables 4.2.6.8 and 6.1.1.4'
H H 0.0000 0.0000 'International Tables Vol C Tables 4.2.6.8 and 6.1.1.4'
O O 0.0106 0.0060 'International Tables Vol C Tables 4.2.6.8 and 6.1.1.4'
Li Li -0.0003 0.0001 'International Tables Vol C Tables 4.2.6.8 and 6.1.1.4'
N N 0.0061 0.0033 'International Tables Vol C Tables 4.2.6.8 and 6.1.1.4'

loop_
_geom_angle_atom_site_label_1
_geom_angle_atom_site_label_2
_geom_angle_atom_site_label_3
_geom_angle
_geom_angle_site_symmetry_1
_geom_angle_site_symmetry_3
_geom_angle_publ_flag
N3 Li1 N2 111.9(6) . . ?
N3 Li1 N1 105.4(6) . . ?
N2 Li1 N1 110.6(6) . . ?
N3 Li1 Li2 128.5(6) . 2_667 ?
N2 Li1 Li2 55.8(4) . 2_667 ?
N1 Li1 Li2 55.0(4) . 2_667 ?
N3 Li1 Li9 57.0(4) . . ?
N2 Li1 Li9 55.1(4) . . ?
N1 Li1 Li9 127.2(6) . . ?
Li2 Li1 Li9 95.0(6) 2_667 . ?
N3 Li1 C1 95.6(5) . . ?
N2 Li1 C1 141.2(6) . . ?
N1 Li1 C1 32.7(3) . . ?
Li2 Li1 C1 85.8(5) 2_667 . ?
Li9 Li1 C1 144.9(6) . . ?
N3 Li1 C8 114.4(6) . . ?
N2 Li1 C8 32.5(3) . . ?
N1 Li1 C8 133.6(6) . . ?
Li2 Li1 C8 81.1(5) 2_667 . ?
Li9 Li1 C8 64.6(4) . . ?
C1 Li1 C8 149.1(6) . . ?
N3 Li1 Li8 51.0(4) . . ?
N2 Li1 Li8 123.8(6) . . ?
N1 Li1 Li8 54.6(4) . . ?
Li2 Li1 Li8 91.7(5) 2_667 . ?
Li9 Li1 Li8 89.5(5) . . ?
C1 Li1 Li8 55.4(4) . . ?
C8 Li1 Li8 152.1(6) . . ?
N3 Li1 C2 104.2(5) . . ?
N2 Li1 C2 143.7(6) . . ?
N1 Li1 C2 61.6(4) . . ?
Li2 Li1 C2 103.9(5) 2_667 . ?
Li9 Li1 C2 159.6(6) . . ?
C1 Li1 C2 32.8(3) . . ?
C8 Li1 C2 125.4(5) . . ?
Li8 Li1 C2 82.5(5) . . ?
N3 Li1 Li10 44.8(4) . . ?
N2 Li1 Li10 143.2(6) . . ?
N1 Li1 Li10 104.1(5) . . ?
Li2 Li1 Li10 158.2(6) 2_667 . ?
Li9 Li1 Li10 94.1(5) . . ?
C1 Li1 Li10 75.5(5) . . ?
C8 Li1 Li10 120.7(5) . . ?
Li8 Li1 Li10 68.5(5) . . ?
C2 Li1 Li10 65.6(4) . . ?
N3 Li1 Li7 92.8(5) . . ?
N2 Li1 Li7 32.9(3) . . ?
N1 Li1 Li7 91.8(5) . . ?
Li2 Li1 Li7 48.1(4) 2_667 . ?
Li9 Li1 Li7 46.9(4) . . ?
C1 Li1 Li7 123.8(5) . . ?
C8 Li1 Li7 64.3(4) . . ?
Li8 Li1 Li7 90.9(5) . . ?
C2 Li1 Li7 151.2(5) . . ?
Li10 Li1 Li7 137.1(5) . . ?
N3 Li1 Li4 142.1(6) . 2_667 ?
N2 Li1 Li4 91.3(5) . 2_667 ?
N1 Li1 Li4 36.7(3) . 2_667 ?
Li2 Li1 Li4 43.4(4) 2_667 2_667 ?
Li9 Li1 Li4 138.4(6) . 2_667 ?
C1 Li1 Li4 52.0(3) . 2_667 ?
C8 Li1 Li4 101.3(4) . 2_667 ?
Li8 Li1 Li4 91.3(5) . 2_667 ?
C2 Li1 Li4 60.9(4) . 2_667 ?
Li10 Li1 Li4 124.7(5) . 2_667 ?
Li7 Li1 Li4 91.5(4) . 2_667 ?
C1 N1 Li2 149.4(5) . 2_667 ?
C1 N1 Li4 100.1(5) . 2_667 ?
Li2 N1 Li4 67.2(5) 2_667 2_667 ?
C1 N1 Li1 89.9(5) . . ?
Li2 N1 Li1 68.8(5) 2_667 . ?
Li4 N1 Li1 106.1(5) 2_667 . ?
C1 N1 Li7 93.4(5) . 2_667 ?
Li2 N1 Li7 107.2(5) 2_667 2_667 ?
Li4 N1 Li7 70.9(5) 2_667 2_667 ?
Li1 N1 Li7 175.9(5) . 2_667 ?
C1 N1 Li2 138.0(5) . . ?
Li2 N1 Li2 71.6(5) 2_667 . ?
Li4 N1 Li2 110.0(5) 2_667 . ?
Li1 N1 Li2 108.3(5) . . ?
Li7 N1 Li2 70.7(5) 2_667 . ?
C1 N1 Li8 80.0(5) . . ?
Li2 N1 Li8 112.1(5) 2_667 . ?
Li4 N1 Li8 178.8(5) 2_667 . ?
Li1 N1 Li8 72.7(5) . . ?
Li7 N1 Li8 110.3(5) 2_667 . ?
Li2 N1 Li8 70.5(4) . . ?
N1 C1 C6 125.3(6) . . ?
N1 C1 C2 123.2(6) . . ?
C6 C1 C2 111.4(6) . . ?
N1 C1 Li8 65.3(4) . . ?
C6 C1 Li8 81.1(5) . . ?
C2 C1 Li8 125.9(6) . . ?
N1 C1 Li1 57.4(4) . . ?
C6 C1 Li1 138.9(6) . . ?
C2 C1 Li1 78.6(5) . . ?
Li8 C1 Li1 62.8(4) . . ?
N1 C1 Li7 55.2(4) . 2_667 ?
C6 C1 Li7 85.5(5) . 2_667 ?
C2 C1 Li7 140.5(6) . 2_667 ?
Li8 C1 Li7 91.0(4) . 2_667 ?
Li1 C1 Li7 112.6(5) . 2_667 ?
N1 C1 Li4 50.1(4) . 2_667 ?
C6 C1 Li4 135.8(5) . 2_667 ?
C2 C1 Li4 92.1(5) . 2_667 ?
Li8 C1 Li4 115.4(5) . 2_667 ?
Li1 C1 Li4 80.6(4) . 2_667 ?
Li7 C1 Li4 55.3(4) 2_667 2_667 ?
N5 Li2 N2 112.0(5) 2_667 2_667 ?
N5 Li2 N1 113.3(5) 2_667 2_667 ?
N2 Li2 N1 109.9(5) 2_667 2_667 ?
N5 Li2 N1 108.2(5) 2_667 . ?
N2 Li2 N1 104.5(5) 2_667 . ?
N1 Li2 N1 108.4(5) 2_667 . ?
N5 Li2 Li4 56.7(4) 2_667 . ?
N2 Li2 Li4 129.0(6) 2_667 . ?
N1 Li2 Li4 56.6(4) 2_667 . ?
N1 Li2 Li4 126.4(6) . . ?
N5 Li2 Li5 56.1(4) 2_667 2_667 ?
N2 Li2 Li5 56.5(4) 2_667 2_667 ?
N1 Li2 Li5 138.1(6) 2_667 2_667 ?
N1 Li2 Li5 113.4(6) . 2_667 ?
Li4 Li2 Li5 98.8(6) . 2_667 ?
N5 Li2 Li1 127.8(6) 2_667 2_667 ?
N2 Li2 Li1 54.0(4) 2_667 2_667 ?
N1 Li2 Li1 56.2(4) 2_667 2_667 ?
N1 Li2 Li1 123.9(6) . 2_667 ?
Li4 Li2 Li1 91.7(5) . 2_667 ?
Li5 Li2 Li1 96.2(6) 2_667 2_667 ?
N5 Li2 Li7 124.8(6) 2_667 2_667 ?
N2 Li2 Li7 49.8(4) 2_667 2_667 ?
N1 Li2 Li7 121.9(6) 2_667 2_667 ?
N1 Li2 Li7 54.7(4) . 2_667 ?
Li4 Li2 Li7 178.1(7) . 2_667 ?
Li5 Li2 Li7 81.7(5) 2_667 2_667 ?
Li1 Li2 Li7 86.4(5) 2_667 2_667 ?
N5 Li2 Li2 127.2(8) 2_667 2_667 ?
N2 Li2 Li2 120.3(7) 2_667 2_667 ?
N1 Li2 Li2 55.1(4) 2_667 2_667 ?
N1 Li2 Li2 53.3(4) . 2_667 ?
Li4 Li2 Li2 92.8(6) . 2_667 ?
Li5 Li2 Li2 166.3(8) 2_667 2_667 ?
Li1 Li2 Li2 90.7(6) 2_667 2_667 ?
Li7 Li2 Li2 87.0(6) 2_667 2_667 ?
N5 Li2 Li8 52.9(4) 2_667 . ?
N2 Li2 Li8 122.9(6) 2_667 . ?
N1 Li2 Li8 126.8(6) 2_667 . ?
N1 Li2 Li8 55.3(4) . . ?
Li4 Li2 Li8 91.0(6) . . ?
Li5 Li2 Li8 81.8(5) 2_667 . ?
Li1 Li2 Li8 176.9(6) 2_667 . ?
Li7 Li2 Li8 90.9(5) 2_667 . ?
Li2 Li2 Li8 90.8(6) 2_667 . ?
N5 Li2 Li3 35.2(3) 2_667 . ?
N2 Li2 Li3 147.1(5) 2_667 . ?
N1 Li2 Li3 93.1(4) 2_667 . ?
N1 Li2 Li3 89.3(4) . . ?
Li4 Li2 Li3 47.2(4) . . ?
Li5 Li2 Li3 90.6(5) 2_667 . ?
Li1 Li2 Li3 138.9(5) 2_667 . ?
Li7 Li2 Li3 134.7(5) 2_667 . ?
Li2 Li2 Li3 92.0(6) 2_667 . ?
Li8 Li2 Li3 43.8(4) . . ?
N5 Li2 Li7 91.3(5) 2_667 . ?
N2 Li2 Li7 146.7(5) 2_667 . ?
N1 Li2 Li7 36.9(3) 2_667 . ?
N1 Li2 Li7 89.2(4) . . ?
Li4 Li2 Li7 46.2(4) . . ?
Li5 Li2 Li7 144.1(6) 2_667 . ?
Li1 Li2 Li7 93.1(5) 2_667 . ?
Li7 Li2 Li7 133.5(4) 2_667 . ?
Li2 Li2 Li7 46.6(4) 2_667 . ?
Li8 Li2 Li7 89.9(5) . . ?
Li3 Li2 Li7 60.9(4) . . ?
C8 N2 Li7 147.0(6) . . ?
C8 N2 Li1 94.1(5) . . ?
Li7 N2 Li1 112.4(6) . . ?
C8 N2 Li2 134.4(6) . 2_667 ?
Li7 N2 Li2 75.4(5) . 2_667 ?
Li1 N2 Li2 70.2(5) . 2_667 ?
C8 N2 Li9 97.9(5) . . ?
Li7 N2 Li9 73.7(5) . . ?
Li1 N2 Li9 71.7(5) . . ?
Li2 N2 Li9 115.5(5) 2_667 . ?
C8 N2 Li5 83.2(5) . . ?
Li7 N2 Li5 101.6(6) . . ?
Li1 N2 Li5 115.2(5) . . ?
Li2 N2 Li5 67.4(5) 2_667 . ?
Li9 N2 Li5 172.9(5) . . ?
C3 C2 C1 122.5(8) . . ?
C3 C2 Li1 143.8(7) . . ?
C1 C2 Li1 68.6(5) . . ?
N4 Li3 N5 104.9(6) . 2_667 ?
N4 Li3 N3 111.6(6) . . ?
N5 Li3 N3 107.2(6) 2_667 . ?
N4 Li3 Li8 126.8(6) . . ?
N5 Li3 Li8 54.5(4) 2_667 . ?
N3 Li3 Li8 53.0(4) . . ?
N4 Li3 C15 109.2(6) . . ?
N5 Li3 C15 136.1(6) 2_667 . ?
N3 Li3 C15 34.0(3) . . ?
Li8 Li3 C15 82.8(5) . . ?
N4 Li3 Li4 52.0(4) . . ?
N5 Li3 Li4 52.9(4) 2_667 . ?
N3 Li3 Li4 121.7(6) . . ?
Li8 Li3 Li4 90.3(6) . . ?
C15 Li3 Li4 148.1(6) . . ?
N4 Li3 Li9 57.6(4) . . ?
N5 Li3 Li9 124.9(6) 2_667 . ?
N3 Li3 Li9 54.4(4) . . ?
Li8 Li3 Li9 92.4(6) . . ?
C15 Li3 Li9 59.0(4) . . ?
Li4 Li3 Li9 90.5(6) . . ?
N4 Li3 C29 111.3(6) . 2_667 ?
N5 Li3 C29 32.4(3) 2_667 2_667 ?
N3 Li3 C29 127.6(6) . 2_667 ?
Li8 Li3 C29 77.5(5) . 2_667 ?
C15 Li3 C29 139.1(6) . 2_667 ?
Li4 Li3 C29 67.9(5) . 2_667 ?
Li9 Li3 C29 155.7(6) . 2_667 ?
N4 Li3 C16 121.7(6) . . ?
N5 Li3 C16 133.0(6) 2_667 . ?
N3 Li3 C16 63.0(4) . . ?
Li8 Li3 C16 97.1(6) . . ?
C15 Li3 C16 33.4(3) . . ?
Li4 Li3 C16 172.6(7) . . ?
Li9 Li3 C16 88.3(5) . . ?
C29 Li3 C16 114.6(5) 2_667 . ?
N4 Li3 Li6 41.6(4) . . ?
N5 Li3 Li6 105.2(6) 2_667 . ?
N3 Li3 Li6 143.1(7) . . ?
Li8 Li3 Li6 157.0(7) . . ?
C15 Li3 Li6 118.6(6) . . ?
Li4 Li3 Li6 67.2(5) . . ?
Li9 Li3 Li6 92.2(6) . . ?
C29 Li3 Li6 89.3(5) 2_667 . ?
C16 Li3 Li6 105.5(6) . . ?
N4 Li3 Li2 87.3(5) . . ?
N5 Li3 Li2 33.5(3) 2_667 . ?
N3 Li3 Li2 88.2(4) . . ?
Li8 Li3 Li2 47.2(4) . . ?
C15 Li3 Li2 122.1(5) . . ?
Li4 Li3 Li2 43.2(4) . . ?
Li9 Li3 Li2 91.4(5) . . ?
C29 Li3 Li2 65.4(4) 2_667 . ?
C16 Li3 Li2 144.2(5) . . ?
Li6 Li3 Li2 110.2(5) . . ?
N4 Li3 Li1 90.1(5) . . ?
N5 Li3 Li1 89.4(5) 2_667 . ?
N3 Li3 Li1 33.5(3) . . ?
Li8 Li3 Li1 47.6(4) . . ?
C15 Li3 Li1 64.1(4) . . ?
Li4 Li3 Li1 88.3(5) . . ?
Li9 Li3 Li1 44.8(4) . . ?
C29 Li3 Li1 120.4(5) 2_667 . ?
C16 Li3 Li1 96.0(4) . . ?
Li6 Li3 Li1 131.5(6) . . ?
Li2 Li3 Li1 60.7(3) . . ?
C15 N3 Li8 137.3(6) . . ?
C15 N3 Li1 144.0(6) . . ?
Li8 N3 Li1 77.9(5) . . ?
C15 N3 Li10 90.1(6) . . ?
Li8 N3 Li10 98.5(6) . . ?
Li1 N3 Li10 91.1(6) . . ?
C15 N3 Li9 84.2(5) . . ?
Li8 N3 Li9 114.0(5) . . ?
Li1 N3 Li9 71.0(5) . . ?
Li10 N3 Li9 137.6(6) . . ?
C15 N3 Li3 84.1(5) . . ?
Li8 N3 Li3 68.1(5) . . ?
Li1 N3 Li3 110.3(5) . . ?
Li10 N3 Li3 150.5(6) . . ?
Li9 N3 Li3 70.7(5) . . ?
C4 C3 C2 122.9(8) . . ?
N4 Li4 N5 106.6(6) . 2_667 ?
N4 Li4 N1 111.5(6) . 2_667 ?
N5 Li4 N1 110.2(6) 2_667 2_667 ?
N4 Li4 Li2 126.2(6) . . ?
N5 Li4 Li2 54.0(4) 2_667 . ?
N1 Li4 Li2 56.2(4) 2_667 . ?
N4 Li4 Li7 56.1(4) . . ?
N5 Li4 Li7 123.3(6) 2_667 . ?
N1 Li4 Li7 55.4(4) 2_667 . ?
Li2 Li4 Li7 90.9(5) . . ?
N4 Li4 Li3 52.7(4) . . ?
N5 Li4 Li3 53.9(4) 2_667 . ?
N1 Li4 Li3 125.2(6) 2_667 . ?
Li2 Li4 Li3 89.7(6) . . ?
Li7 Li4 Li3 88.2(6) . . ?
N4 Li4 C1 108.1(5) . 2_667 ?
N5 Li4 C1 135.6(6) 2_667 2_667 ?
N1 Li4 C1 29.8(3) 2_667 2_667 ?
Li2 Li4 C1 83.0(5) . 2_667 ?
Li7 Li4 C1 60.5(4) . 2_667 ?
Li3 Li4 C1 147.6(6) . 2_667 ?
N4 Li4 C29 102.1(5) . 2_667 ?
N5 Li4 C29 27.5(3) 2_667 2_667 ?
N1 Li4 C29 134.2(6) 2_667 2_667 ?
Li2 Li4 C29 79.1(5) . 2_667 ?
Li7 Li4 C29 143.2(6) . 2_667 ?
Li3 Li4 C29 56.7(4) . 2_667 ?
C1 Li4 C29 149.8(6) 2_667 2_667 ?
N4 Li4 Li6 40.4(4) . . ?
N5 Li4 Li6 104.1(6) 2_667 . ?
N1 Li4 Li6 141.9(6) 2_667 . ?
Li2 Li4 Li6 154.3(7) . . ?
Li7 Li4 Li6 91.9(6) . . ?
Li3 Li4 Li6 64.9(5) . . ?
C1 Li4 Li6 120.3(6) 2_667 . ?
C29 Li4 Li6 83.4(5) 2_667 . ?
N4 Li4 Li1 148.6(6) . 2_667 ?
N5 Li4 Li1 89.5(5) 2_667 2_667 ?
N1 Li4 Li1 37.1(3) 2_667 2_667 ?
Li2 Li4 Li1 44.8(4) . 2_667 ?
Li7 Li4 Li1 92.5(5) . 2_667 ?
Li3 Li4 Li1 134.5(6) . 2_667 ?
C1 Li4 Li1 47.4(3) 2_667 2_667 ?
C29 Li4 Li1 104.1(5) 2_667 2_667 ?
Li6 Li4 Li1 160.3(6) . 2_667 ?
N4 Li4 Li8 88.2(5) . . ?
N5 Li4 Li8 33.5(3) 2_667 . ?
N1 Li4 Li8 92.5(5) 2_667 . ?
Li2 Li4 Li8 46.5(4) . . ?
Li7 Li4 Li8 89.8(5) . . ?
Li3 Li4 Li8 43.2(4) . . ?
C1 Li4 Li8 122.2(5) 2_667 . ?
C29 Li4 Li8 57.6(3) 2_667 . ?
Li6 Li4 Li8 107.9(5) . . ?
Li1 Li4 Li8 91.3(4) 2_667 . ?
N4 Li4 Li2 92.2(5) . 2_667 ?
N5 Li4 Li2 89.2(4) 2_667 2_667 ?
N1 Li4 Li2 35.4(3) 2_667 2_667 ?
Li2 Li4 Li2 45.4(5) . 2_667 ?
Li7 Li4 Li2 45.5(4) . 2_667 ?
Li3 Li4 Li2 89.8(5) . 2_667 ?
C1 Li4 Li2 62.8(3) 2_667 2_667 ?
C29 Li4 Li2 116.6(5) 2_667 2_667 ?
Li6 Li4 Li2 132.6(5) . 2_667 ?
Li1 Li4 Li2 60.5(4) 2_667 2_667 ?
Li8 Li4 Li2 61.6(3) . 2_667 ?
C22 N4 Li6 84.1(6) . . ?
C22 N4 Li4 147.7(6) . . ?
Li6 N4 Li4 99.2(7) . . ?
C22 N4 Li3 136.6(6) . . ?
Li6 N4 Li3 96.3(6) . . ?
Li4 N4 Li3 75.3(5) . . ?
C22 N4 Li7 88.0(5) . . ?
Li6 N4 Li7 148.0(7) . . ?
Li4 N4 Li7 72.2(5) . . ?
Li3 N4 Li7 110.5(5) . . ?
C22 N4 Li9 81.1(5) . . ?
Li6 N4 Li9 140.6(7) . . ?
Li4 N4 Li9 112.6(5) . . ?
Li3 N4 Li9 71.4(5) . . ?
Li7 N4 Li9 67.6(5) . . ?
C3 C4 C5 116.5(8) . . ?
C3 C4 C7 120.4(11) . . ?
C5 C4 C7 123.1(11) . . ?
O501 Li5 N5 128.0(7) . . ?
O501 Li5 N2 115.1(6) . . ?
N5 Li5 N2 109.6(6) . . ?
O501 Li5 Li2 148.2(7) . 2_667 ?
N5 Li5 Li2 54.1(4) . 2_667 ?
N2 Li5 Li2 56.0(4) . 2_667 ?
O501 Li5 C8 100.3(6) . . ?
N5 Li5 C8 131.8(6) . . ?
N2 Li5 C8 35.0(3) . . ?
Li2 Li5 C8 85.9(5) 2_667 . ?
O501 Li5 C29 106.5(6) . . ?
N5 Li5 C29 33.2(3) . . ?
N2 Li5 C29 138.1(6) . . ?
Li2 Li5 C29 86.0(5) 2_667 . ?
C8 Li5 C29 140.8(6) . . ?
O501 Li5 C9 105.7(6) . . ?
N5 Li5 C9 117.2(6) . . ?
N2 Li5 C9 63.9(4) . . ?
Li2 Li5 C9 96.9(5) 2_667 . ?
C8 Li5 C9 34.1(3) . . ?
C29 Li5 C9 109.5(5) . . ?
O501 Li5 Li7 101.7(5) . . ?
N5 Li5 Li7 97.7(5) . . ?
N2 Li5 Li7 37.5(3) . . ?
Li2 Li5 Li7 51.2(4) 2_667 . ?
C8 Li5 Li7 69.1(4) . . ?
C29 Li5 Li7 130.1(5) . . ?
C9 Li5 Li7 101.1(5) . . ?
O501 Li5 Li8 107.3(5) . 2_667 ?
N5 Li5 Li8 39.7(3) . 2_667 ?
N2 Li5 Li8 97.9(5) . 2_667 ?
Li2 Li5 Li8 51.3(4) 2_667 2_667 ?
C8 Li5 Li8 132.8(5) . 2_667 ?
C29 Li5 Li8 64.3(4) . 2_667 ?
C9 Li5 Li8 146.7(5) . 2_667 ?
Li7 Li5 Li8 68.3(4) . 2_667 ?
O501 Li5 Li1 144.7(6) . . ?
N5 Li5 Li1 86.2(5) . . ?
N2 Li5 Li1 31.9(3) . . ?
Li2 Li5 Li1 42.5(4) 2_667 . ?
C8 Li5 Li1 46.5(3) . . ?
C29 Li5 Li1 108.1(5) . . ?
C9 Li5 Li1 55.7(4) . . ?
Li7 Li5 Li1 59.7(4) . . ?
Li8 Li5 Li1 93.7(4) 2_667 . ?
O501 Li5 Li4 158.0(6) . 2_667 ?
N5 Li5 Li4 31.5(3) . 2_667 ?
N2 Li5 Li4 86.1(4) . 2_667 ?
Li2 Li5 Li4 40.5(4) 2_667 2_667 ?
C8 Li5 Li4 100.8(5) . 2_667 ?
C29 Li5 Li4 52.0(4) . 2_667 ?
C9 Li5 Li4 88.4(4) . 2_667 ?
Li7 Li5 Li4 91.7(4) . 2_667 ?
Li8 Li5 Li4 61.4(4) 2_667 2_667 ?
Li1 Li5 Li4 57.3(3) . 2_667 ?
C29 N5 Li2 154.0(6) . 2_667 ?
C29 N5 Li8 126.4(6) . 2_667 ?
Li2 N5 Li8 75.6(5) 2_667 2_667 ?
C29 N5 Li5 90.7(5) . . ?
Li2 N5 Li5 69.9(5) 2_667 . ?
Li8 N5 Li5 100.5(5) 2_667 . ?
C29 N5 Li4 107.6(5) . 2_667 ?
Li2 N5 Li4 69.2(5) 2_667 2_667 ?
Li8 N5 Li4 112.6(5) 2_667 2_667 ?
Li5 N5 Li4 117.4(6) . 2_667 ?
C29 N5 Li3 91.4(5) . 2_667 ?
Li2 N5 Li3 111.3(5) 2_667 2_667 ?
Li8 N5 Li3 68.9(5) 2_667 2_667 ?
Li5 N5 Li3 167.9(6) . 2_667 ?
Li4 N5 Li3 73.2(5) 2_667 2_667 ?
C6 C5 C4 121.1(8) . . ?
C5 C6 C1 125.4(7) . . ?
C5 C6 Li8 135.6(6) . . ?
C1 C6 Li8 65.5(5) . . ?
O201 Li6 O102 96.1(11) . . ?
O201 Li6 O101 112.3(11) . . ?
O201 Li6 N4 117.0(9) . . ?
O102 Li6 N4 146.9(13) . . ?
O101 Li6 N4 130.6(13) . . ?
O201 Li6 C22 107.3(8) . . ?
O102 Li6 C22 136.5(16) . . ?
O101 Li6 C22 124.3(12) . . ?
N4 Li6 C22 36.1(4) . . ?
O201 Li6 Li3 143.4(8) . . ?
O102 Li6 Li3 109.3(13) . . ?
O101 Li6 Li3 95.9(12) . . ?
N4 Li6 Li3 42.1(4) . . ?
C22 Li6 Li3 71.7(5) . . ?
O201 Li6 Li4 96.0(7) . . ?
O102 Li6 Li4 141.3(17) . . ?
O101 Li6 Li4 136.4(13) . . ?
N4 Li6 Li4 40.4(4) . . ?
C22 Li6 Li4 72.9(5) . . ?
Li3 Li6 Li4 47.9(4) . . ?
N2 Li7 N1 109.3(6) . 2_667 ?
N2 Li7 N4 113.2(6) . . ?
N1 Li7 N4 105.4(6) 2_667 . ?
N2 Li7 Li9 55.8(4) . . ?
N1 Li7 Li9 128.0(6) 2_667 . ?
N4 Li7 Li9 57.7(4) . . ?
N2 Li7 Li4 126.0(6) . . ?
N1 Li7 Li4 53.7(4) 2_667 . ?
N4 Li7 Li4 51.6(4) . . ?
Li9 Li7 Li4 92.6(6) . . ?
N2 Li7 Li2 54.8(4) . 2_667 ?
N1 Li7 Li2 54.6(4) 2_667 2_667 ?
N4 Li7 Li2 124.1(6) . 2_667 ?
Li9 Li7 Li2 92.3(5) . 2_667 ?
Li4 Li7 Li2 89.3(5) . 2_667 ?
N2 Li7 C22 107.8(6) . . ?
N1 Li7 C22 134.0(6) 2_667 . ?
N4 Li7 C22 33.3(3) . . ?
Li9 Li7 C22 58.8(4) . . ?
Li4 Li7 C22 82.5(5) . . ?
Li2 Li7 C22 149.3(6) 2_667 . ?
N2 Li7 C23 114.7(6) . . ?
N1 Li7 C23 135.5(6) 2_667 . ?
N4 Li7 C23 63.0(4) . . ?
Li9 Li7 C23 84.1(5) . . ?
Li4 Li7 C23 102.0(6) . . ?
Li2 Li7 C23 168.2(6) 2_667 . ?
C22 Li7 C23 32.8(3) . . ?
N2 Li7 C1 131.0(6) . 2_667 ?
N1 Li7 C1 31.4(3) 2_667 2_667 ?
N4 Li7 C1 107.6(5) . 2_667 ?
Li9 Li7 C1 155.5(6) . 2_667 ?
Li4 Li7 C1 64.2(4) . 2_667 ?
Li2 Li7 C1 80.3(5) 2_667 2_667 ?
C22 Li7 C1 121.2(5) . 2_667 ?
C23 Li7 C1 107.4(5) . 2_667 ?
N2 Li7 Li5 40.9(4) . . ?
N1 Li7 Li5 87.7(5) 2_667 . ?
N4 Li7 Li5 154.1(6) . . ?
Li9 Li7 Li5 96.5(5) . . ?
Li4 Li7 Li5 135.6(6) . . ?
Li2 Li7 Li5 47.1(4) 2_667 . ?
C22 Li7 Li5 138.3(5) . . ?
C23 Li7 Li5 122.1(5) . . ?
C1 Li7 Li5 95.3(5) 2_667 . ?
N2 Li7 Li1 34.7(3) . . ?
N1 Li7 Li1 91.0(4) 2_667 . ?
N4 Li7 Li1 91.5(5) . . ?
Li9 Li7 Li1 46.7(4) . . ?
Li4 Li7 Li1 91.4(5) . . ?
Li2 Li7 Li1 45.6(4) 2_667 . ?
C22 Li7 Li1 104.9(5) . . ?
C23 Li7 Li1 129.8(5) . . ?
C1 Li7 Li1 121.8(5) 2_667 . ?
Li5 Li7 Li1 65.5(4) . . ?
N2 Li7 Li2 91.2(5) . . ?
N1 Li7 Li2 35.9(3) 2_667 . ?
N4 Li7 Li2 85.4(4) . . ?
Li9 Li7 Li2 92.2(5) . . ?
Li4 Li7 Li2 42.9(4) . . ?
Li2 Li7 Li2 46.5(4) 2_667 . ?
C22 Li7 Li2 118.6(5) . . ?
C23 Li7 Li2 144.6(5) . . ?
C1 Li7 Li2 65.8(4) 2_667 . ?
Li5 Li7 Li2 93.3(4) . . ?
Li1 Li7 Li2 61.7(3) . . ?
N3 Li8 N5 115.2(6) . 2_667 ?
N3 Li8 N1 103.8(5) . . ?
N5 Li8 N1 105.6(6) 2_667 . ?
N3 Li8 C1 101.0(5) . . ?
N5 Li8 C1 133.7(6) 2_667 . ?
N1 Li8 C1 34.7(3) . . ?
N3 Li8 Li3 58.9(5) . . ?
N5 Li8 Li3 56.6(4) 2_667 . ?
N1 Li8 Li3 124.0(6) . . ?
C1 Li8 Li3 150.8(6) . . ?
N3 Li8 Li2 122.9(6) . . ?
N5 Li8 Li2 51.4(4) 2_667 . ?
N1 Li8 Li2 54.2(4) . . ?
C1 Li8 Li2 85.3(5) . . ?
Li3 Li8 Li2 89.0(5) . . ?
N3 Li8 Li1 51.1(4) . . ?
N5 Li8 Li1 121.5(6) 2_667 . ?
N1 Li8 Li1 52.8(4) . . ?
C1 Li8 Li1 61.8(4) . . ?
Li3 Li8 Li1 89.3(6) . . ?
Li2 Li8 Li1 86.7(5) . . ?
N3 Li8 C6 118.4(5) . . ?
N5 Li8 C6 126.4(6) 2_667 . ?
N1 Li8 C6 62.5(4) . . ?
C1 Li8 C6 33.4(3) . . ?
Li3 Li8 C6 172.9(6) . . ?
Li2 Li8 C6 97.6(5) . . ?
Li1 Li8 C6 93.4(5) . . ?
N3 Li8 Li10 41.1(4) . . ?
N5 Li8 Li10 151.4(6) 2_667 . ?
N1 Li8 Li10 97.5(5) . . ?
C1 Li8 Li10 74.4(4) . . ?
Li3 Li8 Li10 96.4(6) . . ?
Li2 Li8 Li10 147.4(6) . . ?
Li1 Li8 Li10 61.4(4) . . ?
C6 Li8 Li10 79.3(4) . . ?
N3 Li8 Li5 155.0(6) . 2_667 ?
N5 Li8 Li5 39.9(3) 2_667 2_667 ?
N1 Li8 Li5 87.0(5) . 2_667 ?
C1 Li8 Li5 100.5(5) . 2_667 ?
Li3 Li8 Li5 96.3(5) . 2_667 ?
Li2 Li8 Li5 46.9(4) . 2_667 ?
Li1 Li8 Li5 132.9(6) . 2_667 ?
C6 Li8 Li5 86.5(4) . 2_667 ?
Li10 Li8 Li5 160.9(5) . 2_667 ?
N3 Li8 Li4 93.0(5) . . ?
N5 Li8 Li4 33.9(3) 2_667 . ?
N1 Li8 Li4 87.6(4) . . ?
C1 Li8 Li4 122.3(5) . . ?
Li3 Li8 Li4 46.5(4) . . ?
Li2 Li8 Li4 42.5(4) . . ?
Li1 Li8 Li4 87.7(5) . . ?
C6 Li8 Li4 140.0(5) . . ?
Li10 Li8 Li4 133.8(5) . . ?
Li5 Li8 Li4 64.7(4) 2_667 . ?
N3 Li8 Li9 34.2(3) . . ?
N5 Li8 Li9 90.9(5) 2_667 . ?
N1 Li8 Li9 88.7(4) . . ?
C1 Li8 Li9 105.7(5) . . ?
Li3 Li8 Li9 45.5(4) . . ?
Li2 Li8 Li9 89.2(5) . . ?
Li1 Li8 Li9 43.9(4) . . ?
C6 Li8 Li9 136.5(5) . . ?
Li10 Li8 Li9 72.8(4) . . ?
Li5 Li8 Li9 126.1(5) 2_667 . ?
Li4 Li8 Li9 61.4(3) . . ?
N2 C8 C9 123.0(7) . . ?
N2 C8 C13 124.1(7) . . ?
C9 C8 C13 112.9(7) . . ?
N2 C8 Li5 61.8(5) . . ?
C9 C8 Li5 78.6(5) . . ?
C13 C8 Li5 134.2(6) . . ?
N2 C8 Li1 53.4(4) . . ?
C9 C8 Li1 91.0(5) . . ?
C13 C8 Li1 130.8(6) . . ?
Li5 C8 Li1 91.0(5) . . ?
N2 C8 Li9 51.4(4) . . ?
C9 C8 Li9 143.4(6) . . ?
C13 C8 Li9 84.6(5) . . ?
Li5 C8 Li9 112.9(5) . . ?
Li1 C8 Li9 55.6(4) . . ?
N2 Li9 N3 105.1(6) . . ?
N2 Li9 N4 104.9(5) . . ?
N3 Li9 N4 105.6(5) . . ?
N2 Li9 Li1 53.2(4) . . ?
N3 Li9 Li1 52.0(4) . . ?
N4 Li9 Li1 118.9(6) . . ?
N2 Li9 Li7 50.5(4) . . ?
N3 Li9 Li7 120.2(6) . . ?
N4 Li9 Li7 54.7(4) . . ?
Li1 Li9 Li7 86.4(6) . . ?
N2 Li9 C22 106.2(5) . . ?
N3 Li9 C22 134.5(6) . . ?
N4 Li9 C22 34.2(3) . . ?
Li1 Li9 C22 146.9(6) . . ?
Li7 Li9 C22 62.2(4) . . ?
N2 Li9 C15 135.8(6) . . ?
N3 Li9 C15 34.2(3) . . ?
N4 Li9 C15 103.8(5) . . ?
Li1 Li9 C15 83.5(5) . . ?
Li7 Li9 C15 146.6(6) . . ?
C22 Li9 C15 116.4(6) . . ?
N2 Li9 Li3 120.2(6) . . ?
N3 Li9 Li3 55.0(4) . . ?
N4 Li9 Li3 51.0(4) . . ?
Li1 Li9 Li3 88.6(6) . . ?
Li7 Li9 Li3 88.7(6) . . ?
C22 Li9 Li3 80.8(5) . . ?
C15 Li9 Li3 59.4(4) . . ?
N2 Li9 C8 30.7(3) . . ?
N3 Li9 C8 105.8(5) . . ?
N4 Li9 C8 131.4(6) . . ?
Li1 Li9 C8 59.8(4) . . ?
Li7 Li9 C8 77.6(5) . . ?
C22 Li9 C8 117.9(5) . . ?
C15 Li9 C8 122.8(5) . . ?
Li3 Li9 C8 145.9(6) . . ?
N2 Li9 C20 134.2(6) . . ?
N3 Li9 C20 61.3(4) . . ?
N4 Li9 C20 120.8(6) . . ?
Li1 Li9 C20 97.7(5) . . ?
Li7 Li9 C20 175.2(6) . . ?
C22 Li9 C20 113.3(5) . . ?
C15 Li9 C20 32.6(3) . . ?
Li3 Li9 C20 89.0(5) . . ?
C8 Li9 C20 106.6(5) . . ?
N2 Li9 C27 127.7(6) . . ?
N3 Li9 C27 126.7(6) . . ?
N4 Li9 C27 58.4(4) . . ?
Li1 Li9 C27 177.1(6) . . ?
Li7 Li9 C27 92.5(5) . . ?
C22 Li9 C27 31.3(3) . . ?
C15 Li9 C27 96.0(5) . . ?
Li3 Li9 C27 88.6(5) . . ?
C8 Li9 C27 122.6(5) . . ?
C20 Li9 C27 83.3(4) . . ?
N2 Li9 Li8 89.3(5) . . ?
N3 Li9 Li8 31.8(3) . . ?
N4 Li9 Li8 83.6(4) . . ?
Li1 Li9 Li8 46.6(4) . . ?
Li7 Li9 Li8 88.7(5) . . ?
C22 Li9 Li8 117.6(5) . . ?
C15 Li9 Li8 61.5(4) . . ?
Li3 Li9 Li8 42.1(4) . . ?
C8 Li9 Li8 105.8(5) . . ?
C20 Li9 Li8 92.3(4) . . ?
C27 Li9 Li8 130.7(5) . . ?
C10 C9 C8 123.3(8) . . ?
C10 C9 Li5 138.7(6) . . ?
C8 C9 Li5 67.2(5) . . ?
O401 Li10 O301 99.2(6) . . ?
O401 Li10 N3 120.5(7) . . ?
O301 Li10 N3 127.8(7) . . ?
O401 Li10 C15 99.9(6) . . ?
O301 Li10 C15 113.4(7) . . ?
N3 Li10 C15 33.8(3) . . ?
O401 Li10 Li1 156.7(7) . . ?
O301 Li10 Li1 104.0(6) . . ?
N3 Li10 Li1 44.0(4) . . ?
C15 Li10 Li1 73.5(4) . . ?
O401 Li10 Li8 106.6(6) . . ?
O301 Li10 Li8 153.5(7) . . ?
N3 Li10 Li8 40.4(4) . . ?
C15 Li10 Li8 68.5(4) . . ?
Li1 Li10 Li8 50.1(4) . . ?
C11 C10 C9 122.0(9) . . ?
C10 C11 C12 117.4(8) . . ?
C10 C11 C14 122.7(13) . . ?
C12 C11 C14 119.8(13) . . ?
C13 C12 C11 121.9(9) . . ?
C12 C13 C8 122.5(9) . . ?
N3 C15 C16 124.6(7) . . ?
N3 C15 C20 124.7(7) . . ?
C16 C15 C20 110.6(7) . . ?
N3 C15 Li9 61.7(5) . . ?
C16 C15 Li9 129.0(6) . . ?
C20 C15 Li9 82.8(5) . . ?
N3 C15 Li3 61.9(5) . . ?
C16 C15 Li3 77.7(5) . . ?
C20 C15 Li3 135.6(6) . . ?
Li9 C15 Li3 61.6(4) . . ?
N3 C15 Li10 56.1(5) . . ?
C16 C15 Li10 117.6(6) . . ?
C20 C15 Li10 102.2(6) . . ?
Li9 C15 Li10 106.1(5) . . ?
Li3 C15 Li10 112.3(5) . . ?
C17 C16 C15 125.2(8) . . ?
C17 C16 Li3 135.1(6) . . ?
C15 C16 Li3 68.9(5) . . ?
C16 C17 C18 120.9(9) . . ?
C19 C18 C17 116.5(9) . . ?
C19 C18 C21 122.3(12) . . ?
C17 C18 C21 121.2(12) . . ?
C18 C19 C20 122.1(9) . . ?
C19 C20 C15 124.6(8) . . ?
C19 C20 Li9 132.3(6) . . ?
C15 C20 Li9 64.6(5) . . ?
N4 C22 C23 124.7(8) . . ?
N4 C22 C27 123.1(7) . . ?
C23 C22 C27 112.1(8) . . ?
N4 C22 Li6 59.9(5) . . ?
C23 C22 Li6 120.6(7) . . ?
C27 C22 Li6 94.9(7) . . ?
N4 C22 Li9 64.8(5) . . ?
C23 C22 Li9 118.4(6) . . ?
C27 C22 Li9 87.5(5) . . ?
Li6 C22 Li9 114.5(6) . . ?
N4 C22 Li7 58.7(5) . . ?
C23 C22 Li7 76.3(6) . . ?
C27 C22 Li7 143.1(6) . . ?
Li6 C22 Li7 111.8(6) . . ?
Li9 C22 Li7 59.0(4) . . ?
C24 C23 C22 122.5(9) . . ?
C24 C23 Li7 140.0(7) . . ?
C22 C23 Li7 70.9(6) . . ?
C25 C24 C23 122.4(10) . . ?
C26 C25 C24 118.2(9) . . ?
C26 C25 C28 120.0(13) . . ?
C24 C25 C28 121.7(13) . . ?
C25 C26 C27 120.4(9) . . ?
C26 C27 C22 124.1(8) . . ?
C26 C27 Li9 125.5(6) . . ?
C22 C27 Li9 61.2(5) . . ?
N5 C29 C30 124.5(7) . . ?
N5 C29 C34 124.9(7) . . ?
C30 C29 C34 110.6(7) . . ?
N5 C29 Li5 56.2(5) . . ?
C30 C29 Li5 108.6(6) . . ?
C34 C29 Li5 107.0(6) . . ?
N5 C29 Li3 56.2(4) . 2_667 ?
C30 C29 Li3 116.9(6) . 2_667 ?
C34 C29 Li3 101.8(6) . 2_667 ?
Li5 C29 Li3 111.5(5) . 2_667 ?
N5 C29 Li4 44.9(4) . 2_667 ?
C30 C29 Li4 83.7(5) . 2_667 ?
C34 C29 Li4 157.2(6) . 2_667 ?
Li5 C29 Li4 83.7(5) . 2_667 ?
Li3 C29 Li4 55.4(4) 2_667 2_667 ?
C31 C30 C29 124.1(9) . . ?
C32 C31 C30 122.2(10) . . ?
C31 C32 C33 118.3(9) . . ?
C31 C32 C35 121.8(14) . . ?
C33 C32 C35 120.0(14) . . ?
C34 C33 C32 120.7(10) . . ?
C33 C34 C29 124.1(9) . . ?
C105 O101 C102 106.6(21) . . ?
C105 O101 Li6 131.1(24) . . ?
C102 O101 Li6 122.0(21) . . ?
C103 C102 O101 99.4(22) . . ?
C115 O102 C112 116.8(28) . . ?
C115 O102 Li6 131.3(25) . . ?
C112 O102 Li6 111.9(27) . . ?
C104 C103 C102 104.2(31) . . ?
C103 C104 C105 109.2(28) . . ?
O101 C105 C104 100.1(24) . . ?
O102 C112 C113 97.0(36) . . ?
C114 C113 C112 92.6(28) . . ?
C115 C114 C113 113.4(33) . . ?
O102 C115 C114 105.1(34) . . ?
C202 O201 C205 108.0 . . ?
C215 O201 C212 107.2(14) . . ?
C215 O201 Li6 135.0(13) . . ?
C202 O201 Li6 119.4(8) . . ?
C205 O201 Li6 124.6(8) . . ?
C212 O201 Li6 116.2(13) . . ?
O201 C202 C203 108.0 . . ?
C204 C203 C202 108.0 . . ?
C203 C204 C205 108.0 . . ?
C204 C205 O201 108.0 . . ?
C213 C212 O201 107.2(15) . . ?
C212 C213 C214 105.5(17) . . ?
C213 C214 C215 106.8(17) . . ?
O201 C215 C214 105.4(16) . . ?
C315 O301 C302 110.0(14) . . ?
C302 O301 C305 109.3(10) . . ?
C315 O301 Li10 124.2(13) . . ?
C302 O301 Li10 122.2(6) . . ?
C305 O301 Li10 128.4(9) . . ?
O301 C302 C303 107.1(10) . . ?
O301 C302 C313 97.8(11) . . ?
C302 C303 C304 102.4(13) . . ?
C303 C304 C305 105.4(14) . . ?
O301 C305 C304 92.3(13) . . ?
C314 C313 C302 110.2(21) . . ?
C315 C314 C313 100.4(24) . . ?
O301 C315 C314 113.1(22) . . ?
C402 O401 C405 110.3(8) . . ?
C405 O401 C412 110.9(10) . . ?
C402 O401 Li10 128.9(9) . . ?
C405 O401 Li10 116.8(6) . . ?
C412 O401 Li10 117.1(11) . . ?
O401 C402 C403 104.2(12) . . ?
C404 C403 C402 104.0(12) . . ?
C403 C404 C405 102.3(8) . . ?
C405 C404 C413 105.9(9) . . ?
O401 C405 C404 105.2(6) . . ?
C413 C412 O401 109.0(18) . . ?
C412 C413 C404 107.0(17) . . ?
C502 O501 C505 109.7(9) . . ?
C505 O501 C512 116.1(17) . . ?
C502 O501 Li5 117.1(9) . . ?
C505 O501 Li5 117.9(6) . . ?
C512 O501 Li5 123.1(16) . . ?
O501 C502 C503 106.4(12) . . ?
C502 C503 C504 104.2(12) . . ?
C505 C504 C503 103.2(11) . . ?
O501 C505 C504 106.6(9) . . ?
O501 C505 C514 87.1(15) . . ?
C513 C512 O501 103.4(27) . . ?
C514 C513 C512 111.0(35) . . ?
C513 C514 C505 114.6(31) . . ?
0601 C601 C604 108.0 . . ?
C604 C602 C603 108.0 . . ?
0601 C603 C602 108.0 . . ?
C602 C604 C601 108.0 . . ?
C603 0601 C601 108.0 . . ?

loop_
_geom_bond_atom_site_label_1
_geom_bond_atom_site_label_2
_geom_bond_distance
_geom_bond_site_symmetry_2
_geom_bond_publ_flag
Li1 N3 1.992(13) . ?
Li1 N2 2.015(13) . ?
Li1 N1 2.088(13) . ?
Li1 Li2 2.34(2) 2_667 ?
Li1 Li9 2.39(2) . ?
Li1 C1 2.478(14) . ?
Li1 C8 2.503(14) . ?
Li1 Li8 2.50(2) . ?
Li1 C2 2.610(14) . ?
Li1 Li10 2.86(2) . ?
Li1 Li7 3.28(2) . ?
Li1 Li4 3.32(2) 2_667 ?
N1 C1 1.339(8) . ?
N1 Li2 2.058(11) 2_667 ?
N1 Li4 2.068(13) 2_667 ?
N1 Li7 2.111(13) 2_667 ?
N1 Li2 2.107(11) . ?
N1 Li8 2.136(13) . ?
C1 C6 1.402(9) . ?
C1 C2 1.441(10) . ?
C1 Li8 2.316(13) . ?
C1 Li7 2.566(14) 2_667 ?
C1 Li4 2.654(14) 2_667 ?
Li2 N5 1.978(12) 2_667 ?
Li2 N2 2.060(12) 2_667 ?
Li2 N1 2.058(11) 2_667 ?
Li2 Li4 2.28(2) . ?
Li2 Li5 2.29(2) 2_667 ?
Li2 Li1 2.34(2) 2_667 ?
Li2 Li7 2.44(2) 2_667 ?
Li2 Li2 2.44(2) 2_667 ?
Li2 Li8 2.45(2) . ?
Li2 Li3 3.34(2) . ?
Li2 Li7 3.36(2) . ?
N2 C8 1.348(9) . ?
N2 Li7 1.926(12) . ?
N2 Li2 2.060(12) 2_667 ?
N2 Li9 2.063(13) . ?
N2 Li5 2.072(13) . ?
C2 C3 1.394(12) . ?
Li3 N4 2.015(14) . ?
Li3 N5 2.068(14) 2_667 ?
Li3 N3 2.134(13) . ?
Li3 Li8 2.31(2) . ?
Li3 C15 2.406(14) . ?
Li3 Li4 2.45(2) . ?
Li3 Li9 2.46(2) . ?
Li3 C29 2.488(14) 2_667 ?
Li3 C16 2.520(15) . ?
Li3 Li6 2.99(2) . ?
N3 C15 1.351(9) . ?
N3 Li8 1.988(13) . ?
N3 Li10 2.020(13) . ?
N3 Li9 2.119(13) . ?
C3 C4 1.361(13) . ?
Li4 N4 1.996(14) . ?
Li4 N5 2.042(13) 2_667 ?
Li4 N1 2.068(13) 2_667 ?
Li4 Li7 2.42(2) . ?
Li4 C1 2.654(14) 2_667 ?
Li4 C29 2.758(14) 2_667 ?
Li4 Li6 3.04(2) . ?
Li4 Li1 3.32(2) 2_667 ?
Li4 Li8 3.38(2) . ?
Li4 Li2 3.42(2) 2_667 ?
N4 C22 1.360(9) . ?
N4 Li6 2.00(2) . ?
N4 Li7 2.114(14) . ?
N4 Li9 2.191(12) . ?
C4 C5 1.383(13) . ?
C4 C7 1.561(12) . ?
Li5 O501 1.948(13) . ?
Li5 N5 2.026(14) . ?
Li5 Li2 2.29(2) 2_667 ?
Li5 C8 2.333(15) . ?
Li5 C29 2.439(15) . ?
Li5 C9 2.480(14) . ?
Li5 Li7 3.10(2) . ?
Li5 Li8 3.11(2) 2_667 ?
Li5 Li4 3.48(2) 2_667 ?
N5 C29 1.334(9) . ?
N5 Li2 1.978(12) 2_667 ?
N5 Li8 2.017(12) 2_667 ?
N5 Li4 2.042(13) 2_667 ?
N5 Li3 2.068(14) 2_667 ?
C5 C6 1.382(10) . ?
C6 Li8 2.515(14) . ?
Li6 O201 1.92(2) . ?
Li6 O102 1.92(2) . ?
Li6 O101 1.94(2) . ?
Li6 C22 2.30(2) . ?
Li7 N1 2.111(13) 2_667 ?
Li7 Li9 2.40(2) . ?
Li7 Li2 2.44(2) 2_667 ?
Li7 C22 2.473(14) . ?
Li7 C23 2.543(14) . ?
Li7 C1 2.566(14) 2_667 ?
Li8 N5 2.017(12) 2_667 ?
Li8 Li10 3.04(2) . ?
Li8 Li5 3.11(2) 2_667 ?
Li8 Li9 3.44(2) . ?
C8 C9 1.420(10) . ?
C8 C13 1.441(11) . ?
C8 Li9 2.616(14) . ?
Li9 C22 2.393(14) . ?
Li9 C15 2.395(14) . ?
Li9 C20 2.630(14) . ?
Li9 C27 2.727(15) . ?
C9 C10 1.388(11) . ?
Li10 O401 1.930(14) . ?
Li10 O301 1.946(14) . ?
Li10 C15 2.432(15) . ?
C10 C11 1.362(14) . ?
C11 C12 1.389(15) . ?
C11 C14 1.550(13) . ?
C12 C13 1.379(13) . ?
C15 C16 1.421(10) . ?
C15 C20 1.427(10) . ?
C16 C17 1.357(12) . ?
C17 C18 1.407(13) . ?
C18 C19 1.361(13) . ?
C18 C21 1.525(13) . ?
C19 C20 1.364(11) . ?
C22 C23 1.416(11) . ?
C22 C27 1.420(11) . ?
C23 C24 1.388(13) . ?
C24 C25 1.347(14) . ?
C25 C26 1.359(14) . ?
C25 C28 1.543(14) . ?
C26 C27 1.388(12) . ?
C29 C30 1.442(10) . ?
C29 C34 1.457(10) . ?
C29 Li3 2.488(14) 2_667 ?
C29 Li4 2.758(14) 2_667 ?
C30 C31 1.375(12) . ?
C31 C32 1.35(2) . ?
C32 C33 1.39(2) . ?
C32 C35 1.546(15) . ?
C33 C34 1.379(13) . ?
O101 C105 1.50(4) . ?
O101 C102 1.55(4) . ?
C102 C103 1.54(4) . ?
O102 C115 1.36(5) . ?
O102 C112 1.44(6) . ?
C103 C104 1.29(4) . ?
C104 C105 1.60(4) . ?
C112 C113 1.81(6) . ?
C113 C114 1.68(6) . ?
C114 C115 1.38(4) . ?
O201 C215 1.43(2) . ?
O201 C202 1.459(7) . ?
O201 C205 1.459(7) . ?
O201 C212 1.51(2) . ?
C202 C203 1.459(7) . ?
C203 C204 1.458(7) . ?
C204 C205 1.459(7) . ?
C212 C213 1.45(3) . ?
C213 C214 1.47(3) . ?
C214 C215 1.47(3) . ?
O301 C315 1.43(3) . ?
O301 C302 1.458(11) . ?
O301 C305 1.49(2) . ?
C302 C303 1.51(2) . ?
C302 C313 1.70(3) . ?
C303 C304 1.59(3) . ?
C304 C305 1.73(3) . ?
C313 C314 1.40(3) . ?
C314 C315 1.47(4) . ?
O401 C402 1.45(2) . ?
O401 C405 1.473(9) . ?
O401 C412 1.51(3) . ?
C402 C403 1.59(2) . ?
C403 C404 1.49(2) . ?
C404 C405 1.534(11) . ?
C404 C413 1.60(2) . ?
C412 C413 1.40(3) . ?
O501 C502 1.44(2) . ?
O501 C505 1.482(11) . ?
O501 C512 1.49(4) . ?
C502 C503 1.49(2) . ?
C503 C504 1.60(2) . ?
C504 C505 1.55(2) . ?
C505 C514 1.77(4) . ?
C512 C513 1.39(5) . ?
C513 C514 1.27(5) . ?
C601 0601 1.29(2) . ?
C601 C604 1.29(2) . ?
C602 C604 1.29(2) . ?
C602 C603 1.29(2) . ?
C603 0601 1.29(2) . ?
